data_4111676
loop_
_publ_author_name
'Curtis P. Berlinguette'
'Alina Dragulescu-Andrasi'
'Andreas Sieber'
'Hans-Ulrich G\"udel'
'Catalina Achim'
'Kim R. Dunbar'

_publ_section_title
;
 A Charge-Transfer-Induced Spin Transition in a Discrete Complex: The Role
 of Extrinsic Factors in Stabilizing Three Electronic Isomeric Forms of a
 Cyanide-Bridged Co/Fe Cluster
;
_journal_name_full 'Journal of the American Chemical Society'
_journal_page_first 6766
_journal_page_last 6779
_journal_paper_doi 10.1021/ja043162u
_journal_volume 127
_journal_year 2005
_chemical_formula_moiety 'C108 H112 Co3 Fe2 N24 O8'
_chemical_formula_sum 'C108 H112 Co3 Fe2 N24 O8'
_chemical_formula_weight 2162.7
_chemical_name_common ((Co(tmphen)2)3(Fe(CN)6)2).8H2O
_chemical_name_systematic {[Co(tmphen)2]3[Fe(CN)6]2}.8H2O
_space_group_IT_number 14
_symmetry_cell_setting monoclinic
_symmetry_space_group_name_Hall '-P 2ybc'
_symmetry_space_group_name_H-M 'P 1 21/c 1'
_atom_sites_solution_hydrogens geom
_atom_sites_solution_primary direct
_atom_sites_solution_secondary difmap
_audit_creation_method SHELXL-97
_cell_angle_alpha 90.00
_cell_angle_beta 97.45(3)
_cell_angle_gamma 90.00
_cell_formula_units_Z 4
_cell_length_a 19.223(4)
_cell_length_b 25.188(5)
_cell_length_c 24.805(5)
_cell_measurement_reflns_used 12463
_cell_measurement_temperature 190(2)
_cell_measurement_theta_max 14.77
_cell_measurement_theta_min 1.86
_cell_volume 11909(4)
_computing_cell_refinement 'SAINT (BRUKER, 2001)'
_computing_data_collection 'SMART (BRUKER, 2000)'
_computing_data_reduction 'SAINT (BRUKER, 2001)'
_computing_structure_refinement 'SHELXL-97 (Sheldrick, 1997)'
_computing_structure_solution 'SHELXS-97 (Sheldrick, 1990)'
_diffrn_ambient_temperature 200(2)
_diffrn_measured_fraction_theta_full 0.999
_diffrn_measured_fraction_theta_max 0.999
_diffrn_measurement_device_type 'BRUKER APEX'
_diffrn_radiation_monochromator graphite
_diffrn_radiation_source 'fine-focus sealed tube'
_diffrn_radiation_type MoK\a
_diffrn_radiation_wavelength 0.71073
_diffrn_reflns_av_R_equivalents 0.1878
_diffrn_reflns_av_sigmaI/netI 0.1664
_diffrn_reflns_limit_h_max 18
_diffrn_reflns_limit_h_min -19
_diffrn_reflns_limit_k_max 25
_diffrn_reflns_limit_k_min -25
_diffrn_reflns_limit_l_max 24
_diffrn_reflns_limit_l_min -24
_diffrn_reflns_number 57258
_diffrn_reflns_theta_full 20.82
_diffrn_reflns_theta_max 20.82
_diffrn_reflns_theta_min 1.62
_exptl_absorpt_coefficient_mu 0.707
_exptl_absorpt_correction_T_max 0.9200
_exptl_absorpt_correction_T_min 0.8658
_exptl_absorpt_correction_type multi-scan
_exptl_absorpt_process_details 'SADABS: Bruker,2000'
_exptl_crystal_colour red
_exptl_crystal_density_diffrn 1.197
_exptl_crystal_description block
_exptl_crystal_F_000 4436
_exptl_crystal_size_max 0.21
_exptl_crystal_size_mid 0.12
_exptl_crystal_size_min 0.12
_refine_diff_density_max 0.888
_refine_diff_density_min -0.642
_refine_diff_density_rms 0.170
_refine_ls_extinction_coef 0.0079(2)
_refine_ls_extinction_expression Fc^*^=kFc[1+0.001xFc^2^\l^3^/sin(2\q)]^-1/4^
_refine_ls_extinction_method SHELXL
_refine_ls_goodness_of_fit_ref 1.012
_refine_ls_hydrogen_treatment mixed
_refine_ls_matrix_type full
_refine_ls_number_parameters 1355
_refine_ls_number_reflns 12463
_refine_ls_number_restraints 0
_refine_ls_restrained_S_all 1.012
_refine_ls_R_factor_all 0.1801
_refine_ls_R_factor_gt 0.0997
_refine_ls_shift/su_max 0.112
_refine_ls_shift/su_mean 0.003
_refine_ls_structure_factor_coef Fsqd
_refine_ls_weighting_details 'calc w=1/[\s^2^(Fo^2^)+(0.1605P)^2^+0.0000P] where P=(Fo^2^+2Fc^2^)/3'
_refine_ls_weighting_scheme calc
_refine_ls_wR_factor_gt 0.2431
_refine_ls_wR_factor_ref 0.2933
_reflns_number_gt 6495
_reflns_number_total 12463
_reflns_threshold_expression >2sigma(I)
_cod_data_source_file ja043162usi20041118_094408_07.cif
_cod_data_source_block {[Co(tmphen)2]3[Fe(CN)6]2}_190K
_cod_database_code 4111676

loop_
_symmetry_equiv_pos_as_xyz
'x, y, z'
'-x, y+1/2, -z+1/2'
'-x, -y, -z'
'x, -y-1/2, z-1/2'

loop_
_atom_site_label
_atom_site_type_symbol
_atom_site_fract_x
_atom_site_fract_y
_atom_site_fract_z
_atom_site_U_iso_or_equiv
_atom_site_adp_type
_atom_site_occupancy
_atom_site_symmetry_multiplicity
_atom_site_calc_flag
_atom_site_refinement_flags
_atom_site_disorder_assembly
_atom_site_disorder_group
Co1 Co 0.06134(5) 0.37155(4) 0.61659(4) 0.0492(3) Uani 1 1 d . A -1
Co2 Co 0.29330(5) 0.36799(4) 0.83232(4) 0.0511(3) Uani 1 1 d . A -1
Co3 Co 0.35593(5) 0.54595(4) 0.66312(4) 0.0478(3) Uani 1 1 d . A -1
Fe1 Fe 0.32405(5) 0.34883(4) 0.63414(4) 0.0480(3) Uani 1 1 d . A -1
Fe2 Fe 0.13792(5) 0.51810(4) 0.75314(4) 0.0534(3) Uani 1 1 d . A -1
O15S O 0.6928(7) 0.4866(6) 1.0099(6) 0.121(5) Uiso 0.50 1 d P B -15
O11S O 0.5000(10) 0.2920(7) 1.0658(7) 0.172(7) Uiso 0.50 1 d P C -11
O2S O 0.0695(9) 0.0875(7) 0.4932(7) 0.159(6) Uiso 0.50 1 d P D -2
O16S O 0.5674(9) 0.7267(7) 0.9531(7) 0.153(6) Uiso 0.50 1 d P E -16
O9S O 0.6323(17) 0.3210(13) 0.6585(13) 0.146(11) Uiso 0.25 1 d P F -9
O10S O 0.6327(9) 0.3778(7) 0.6755(7) 0.157(6) Uiso 0.50 1 d P G -10
O24S O 0.1240(9) 0.4784(7) 0.9255(7) 0.151(6) Uiso 0.50 1 d P H -24
O6S O 0.2516(17) 0.0646(13) 0.7879(13) 0.143(11) Uiso 0.25 1 d P I -6
O23S O 0.2307(12) 0.8180(9) 0.5951(9) 0.088(7) Uiso 0.25 1 d P J -23
O22S O 0.2157(16) 0.8533(12) 0.6271(12) 0.131(10) Uiso 0.25 1 d P K -22
O21S O 0.2544(12) 0.6832(9) 0.7829(9) 0.090(7) Uiso 0.25 1 d P L -21
O13S O 0.7314(14) 0.4043(11) 1.0172(11) 0.111(9) Uiso 0.25 1 d P M -13
O3S O 0.0792(13) 0.0783(10) 0.6356(10) 0.099(8) Uiso 0.25 1 d P N -3
O27S O -0.2769(14) 0.1579(11) 0.5540(11) 0.116(9) Uiso 0.25 1 d P O -27
O12S O 0.5568(10) 0.2946(7) 1.0780(7) 0.164(7) Uiso 0.50 1 d P P -12
O26S O 0.0887(10) 0.0574(7) 0.4610(8) 0.169(7) Uiso 0.50 1 d P Q -26
O25S O -0.1473(17) 0.4559(13) 0.7711(13) 0.150(12) Uiso 0.25 1 d P R -25
O8S O 0.3042(19) 0.1504(14) 0.7849(14) 0.162(13) Uiso 0.25 1 d P S -8
O17S O 0.2347(19) 0.7776(14) 0.8131(14) 0.161(13) Uiso 0.25 1 d P T -17
O18S O 0.2589(19) 0.7239(15) 0.8148(14) 0.164(13) Uiso 0.25 1 d P U -18
O4S O 0.1762(17) 0.0643(13) 0.6711(13) 0.147(12) Uiso 0.25 1 d P V -4
O5S O 0.213(2) 0.0562(15) 0.7493(16) 0.178(14) Uiso 0.25 1 d P W -5
O14S O 0.7140(13) 0.4544(10) 1.0073(10) 0.094(8) Uiso 0.25 1 d P X -14
O7S O 0.2770(19) 0.1009(15) 0.7905(14) 0.162(13) Uiso 0.25 1 d P Y -7
N1 N 0.3094(3) 0.3246(3) 0.5129(3) 0.081(3) Uani 1 1 d . A -1
N2 N 0.3222(4) 0.2291(3) 0.6532(3) 0.084(3) Uani 1 1 d . A -1
N3 N 0.4863(3) 0.3547(3) 0.6384(3) 0.077(2) Uani 1 1 d . A -1
N4 N 0.1634(3) 0.3445(2) 0.6273(2) 0.0505(19) Uani 1 1 d . A -1
N5 N 0.3268(3) 0.3657(2) 0.7565(2) 0.055(2) Uani 1 1 d . A -1
N6 N 0.3302(3) 0.4708(2) 0.6304(2) 0.0492(18) Uani 1 1 d . A -1
N7 N 0.0913(3) 0.4418(2) 0.6580(2) 0.0468(18) Uani 1 1 d . A -1
N8 N 0.2130(3) 0.4212(2) 0.8095(2) 0.058(2) Uani 1 1 d . A -1
N9 N 0.2767(3) 0.5422(2) 0.7091(2) 0.0513(19) Uani 1 1 d . A -1
N10 N 0.0846(4) 0.6202(3) 0.6917(3) 0.080(2) Uani 1 1 d . A -1
N11 N -0.0051(4) 0.4936(3) 0.7912(3) 0.120(3) Uani 1 1 d . A -1
N12 N 0.1854(4) 0.5835(3) 0.8557(3) 0.093(3) Uani 1 1 d . A -1
N13 N 0.0712(3) 0.3963(2) 0.5347(2) 0.0525(19) Uani 1 1 d . A -1
N14 N -0.0397(3) 0.4041(2) 0.5884(2) 0.0520(19) Uani 1 1 d . A -1
N15 N 0.0147(3) 0.2960(2) 0.5899(2) 0.0487(18) Uani 1 1 d . A -1
N16 N 0.0299(3) 0.3369(2) 0.6893(2) 0.0491(18) Uani 1 1 d . A -1
N17 N 0.2255(3) 0.3021(2) 0.8121(2) 0.0528(19) Uani 1 1 d . A -1
N18 N 0.2583(3) 0.3506(2) 0.9084(2) 0.059(2) Uani 1 1 d . A -1
N19 N 0.3846(4) 0.3243(3) 0.8661(3) 0.073(2) Uani 1 1 d . A -1
N20 N 0.3659(3) 0.4282(2) 0.8618(2) 0.061(2) Uani 1 1 d . A -1
N21 N 0.4362(3) 0.5186(2) 0.7226(2) 0.0473(18) Uani 1 1 d . A -1
N22 N 0.3977(3) 0.6189(2) 0.7010(2) 0.054(2) Uani 1 1 d . A -1
N23 N 0.4311(3) 0.5539(2) 0.6076(2) 0.0510(19) Uani 1 1 d . A -1
N24 N 0.3017(3) 0.5943(2) 0.6003(2) 0.061(2) Uani 1 1 d . A -1
C1 C 0.3160(4) 0.3352(3) 0.5595(3) 0.062(3) Uani 1 1 d . A -1
C2 C 0.3242(4) 0.2743(3) 0.6472(3) 0.061(3) Uani 1 1 d . A -1
C3 C 0.4261(4) 0.3513(3) 0.6376(3) 0.060(3) Uani 1 1 d . A -1
C4 C 0.2230(4) 0.3465(3) 0.6301(3) 0.047(2) Uani 1 1 d . A -1
C5 C 0.3289(3) 0.3600(3) 0.7104(3) 0.051(2) Uani 1 1 d . A -1
C6 C 0.3256(3) 0.4249(3) 0.6273(3) 0.045(2) Uani 1 1 d . A -1
C7 C 0.1103(3) 0.4728(3) 0.6926(3) 0.048(2) Uani 1 1 d . A -1
C8 C 0.1816(4) 0.4573(3) 0.7894(3) 0.053(2) Uani 1 1 d . A -1
C9 C 0.2249(4) 0.5324(3) 0.7267(3) 0.047(2) Uani 1 1 d . A -1
C10 C 0.1033(4) 0.5810(3) 0.7158(3) 0.065(3) Uani 1 1 d . A -1
C11 C 0.0469(4) 0.5031(4) 0.7770(3) 0.083(3) Uani 1 1 d . A -1
C12 C 0.1655(4) 0.5597(3) 0.8165(3) 0.071(3) Uani 1 1 d . A -1
C13 C 0.4948(3) 0.5326(3) 0.6094(3) 0.061(3) Uani 1 1 d . A -1
H13 H 0.5108 0.5109 0.6399 0.073 Uiso 1 1 calc R A -1
C14 C 0.5380(4) 0.5393(3) 0.5718(3) 0.071(3) Uani 1 1 d . A -1
C15 C 0.5174(4) 0.5679(3) 0.5258(3) 0.072(3) Uani 1 1 d . A -1
C16 C 0.4490(4) 0.5915(3) 0.5213(3) 0.062(3) Uani 1 1 d . A -1
C17 C 0.4224(5) 0.6239(3) 0.4775(3) 0.082(3) Uani 1 1 d . A -1
H17 H 0.4495 0.6298 0.4487 0.099 Uiso 1 1 calc R A -1
C18 C 0.3567(5) 0.6477(4) 0.4757(3) 0.088(3) Uani 1 1 d . A -1
H18 H 0.3405 0.6696 0.4455 0.106 Uiso 1 1 calc R A -1
C19 C 0.3122(4) 0.6406(3) 0.5173(3) 0.071(3) Uani 1 1 d . A -1
C20 C 0.2471(5) 0.6658(4) 0.5173(3) 0.081(3) Uani 1 1 d . A -1
C21 C 0.2096(4) 0.6524(3) 0.5606(4) 0.074(3) Uani 1 1 d . A -1
C22 C 0.2383(4) 0.6169(3) 0.6006(3) 0.067(3) Uani 1 1 d . A -1
H22 H 0.2119 0.6084 0.6293 0.081 Uiso 1 1 calc R A -1
C23 C 0.3383(4) 0.6066(3) 0.5592(3) 0.059(2) Uani 1 1 d . A -1
C24 C 0.4080(4) 0.5831(3) 0.5631(3) 0.062(3) Uani 1 1 d . A -1
C25 C 0.6097(4) 0.5138(4) 0.5811(4) 0.100(4) Uani 1 1 d . A -1
H25A H 0.6136 0.4873 0.5528 0.150 Uiso 1 1 calc R A -1
H25B H 0.6162 0.4965 0.6168 0.150 Uiso 1 1 calc R A -1
H25C H 0.6458 0.5411 0.5798 0.150 Uiso 1 1 calc R A -1
C26 C 0.5634(4) 0.5747(4) 0.4818(4) 0.118(4) Uani 1 1 d . A -1
H26A H 0.5845 0.5405 0.4744 0.177 Uiso 1 1 calc R A -1
H26B H 0.6006 0.6004 0.4937 0.177 Uiso 1 1 calc R A -1
H26C H 0.5352 0.5877 0.4487 0.177 Uiso 1 1 calc R A -1
C27 C 0.2135(6) 0.7022(4) 0.4742(4) 0.125(4) Uani 1 1 d . A -1
H27A H 0.1911 0.7317 0.4911 0.188 Uiso 1 1 calc R A -1
H27B H 0.1780 0.6826 0.4500 0.188 Uiso 1 1 calc R A -1
H27C H 0.2492 0.7161 0.4532 0.188 Uiso 1 1 calc R A -1
C28 C 0.1382(4) 0.6767(3) 0.5679(4) 0.085(3) Uani 1 1 d . A -1
H28A H 0.1433 0.7152 0.5728 0.127 Uiso 1 1 calc R A -1
H28B H 0.1212 0.6611 0.5999 0.127 Uiso 1 1 calc R A -1
H28C H 0.1046 0.6693 0.5355 0.127 Uiso 1 1 calc R A -1
C29 C 0.3764(5) 0.6690(3) 0.6926(4) 0.078(3) Uani 1 1 d . A -1
H29 H 0.3328 0.6745 0.6705 0.093 Uiso 1 1 calc R A -1
C30 C 0.4117(5) 0.7131(3) 0.7130(4) 0.085(3) Uani 1 1 d . A -1
C31 C 0.4732(5) 0.7072(3) 0.7464(4) 0.096(4) Uani 1 1 d . A -1
C32 C 0.4986(4) 0.6543(3) 0.7592(4) 0.069(3) Uani 1 1 d . A -1
C33 C 0.5636(5) 0.6409(3) 0.7930(4) 0.105(4) Uani 1 1 d . A -1
H33 H 0.5928 0.6687 0.8087 0.126 Uiso 1 1 calc R A -1
C34 C 0.5833(5) 0.5916(3) 0.8023(4) 0.104(4) Uani 1 1 d . A -1
H34 H 0.6258 0.5849 0.8253 0.124 Uiso 1 1 calc R A -1
C35 C 0.5425(4) 0.5472(3) 0.7788(3) 0.073(3) Uani 1 1 d . A -1
C36 C 0.5622(4) 0.4934(3) 0.7886(3) 0.074(3) Uani 1 1 d . A -1
C37 C 0.5168(4) 0.4545(3) 0.7672(3) 0.058(3) Uani 1 1 d . A -1
C38 C 0.4557(4) 0.4706(3) 0.7345(3) 0.057(3) Uani 1 1 d . A -1
H38 H 0.4252 0.4432 0.7195 0.069 Uiso 1 1 calc R A -1
C39 C 0.4799(4) 0.5581(3) 0.7454(3) 0.053(2) Uani 1 1 d . A -1
C40 C 0.4591(4) 0.6116(3) 0.7356(3) 0.056(3) Uani 1 1 d . A -1
C41 C 0.3804(5) 0.7680(3) 0.6982(4) 0.110(4) Uani 1 1 d . A -1
H41A H 0.3795 0.7889 0.7314 0.165 Uiso 1 1 calc R A -1
H41B H 0.3325 0.7639 0.6796 0.165 Uiso 1 1 calc R A -1
H41C H 0.4092 0.7863 0.6741 0.165 Uiso 1 1 calc R A -1
C42 C 0.5135(6) 0.7538(4) 0.7698(5) 0.147(5) Uani 1 1 d . A -1
H42A H 0.4845 0.7858 0.7638 0.221 Uiso 1 1 calc R A -1
H42B H 0.5559 0.7581 0.7521 0.221 Uiso 1 1 calc R A -1
H42C H 0.5268 0.7484 0.8089 0.221 Uiso 1 1 calc R A -1
C43 C 0.6311(5) 0.4793(4) 0.8238(4) 0.117(4) Uani 1 1 d . A -1
H43A H 0.6209 0.4621 0.8573 0.176 Uiso 1 1 calc R A -1
H43B H 0.6583 0.5118 0.8329 0.176 Uiso 1 1 calc R A -1
H43C H 0.6582 0.4551 0.8038 0.176 Uiso 1 1 calc R A -1
C44 C 0.5319(4) 0.3955(3) 0.7758(4) 0.082(3) Uani 1 1 d . A -1
H44A H 0.4889 0.3752 0.7650 0.123 Uiso 1 1 calc R A -1
H44B H 0.5484 0.3889 0.8142 0.123 Uiso 1 1 calc R A -1
H44C H 0.5680 0.3845 0.7536 0.123 Uiso 1 1 calc R A -1
C45 C 0.1262(4) 0.3917(3) 0.5070(3) 0.057(2) Uani 1 1 d . A -1
H45 H 0.1679 0.3765 0.5254 0.068 Uiso 1 1 calc R A -1
C46 C 0.1268(4) 0.4075(3) 0.4532(3) 0.055(2) Uani 1 1 d . A -1
C47 C 0.0683(4) 0.4313(3) 0.4264(3) 0.061(3) Uani 1 1 d . A -1
C48 C 0.0076(4) 0.4378(3) 0.4537(3) 0.059(3) Uani 1 1 d . A -1
C49 C -0.0548(4) 0.4608(3) 0.4298(3) 0.069(3) Uani 1 1 d . A -1
H49 H -0.0579 0.4728 0.3933 0.082 Uiso 1 1 calc R A -1
C50 C -0.1107(4) 0.4666(3) 0.4565(3) 0.071(3) Uani 1 1 d . A -1
H50 H -0.1518 0.4834 0.4390 0.085 Uiso 1 1 calc R A -1
C51 C -0.1092(3) 0.4478(3) 0.5109(3) 0.062(3) Uani 1 1 d . A -1
C52 C -0.1667(4) 0.4504(3) 0.5404(3) 0.071(3) Uani 1 1 d . A -1
C53 C -0.1612(4) 0.4304(3) 0.5942(4) 0.079(3) Uani 1 1 d . A -1
C54 C -0.0948(4) 0.4066(3) 0.6156(3) 0.072(3) Uani 1 1 d . A -1
H54 H -0.0903 0.3920 0.6511 0.087 Uiso 1 1 calc R A -1
C55 C -0.0471(3) 0.4235(3) 0.5373(3) 0.047(2) Uani 1 1 d . A -1
C56 C 0.0134(4) 0.4192(3) 0.5081(3) 0.057(3) Uani 1 1 d . A -1
C57 C 0.1934(4) 0.3982(4) 0.4269(3) 0.085(3) Uani 1 1 d . A -1
H57A H 0.1831 0.3738 0.3962 0.127 Uiso 1 1 calc R A -1
H57B H 0.2298 0.3828 0.4537 0.127 Uiso 1 1 calc R A -1
H57C H 0.2100 0.4321 0.4139 0.127 Uiso 1 1 calc R A -1
C58 C 0.0637(4) 0.4518(3) 0.3682(3) 0.071(3) Uani 1 1 d . A -1
H58A H 0.1084 0.4454 0.3542 0.106 Uiso 1 1 calc R A -1
H58B H 0.0539 0.4900 0.3676 0.106 Uiso 1 1 calc R A -1
H58C H 0.0260 0.4333 0.3453 0.106 Uiso 1 1 calc R A -1
C59 C -0.2358(4) 0.4771(4) 0.5153(4) 0.093(4) Uani 1 1 d . A -1
H59A H -0.2731 0.4688 0.5374 0.140 Uiso 1 1 calc R A -1
H59B H -0.2491 0.4637 0.4783 0.140 Uiso 1 1 calc R A -1
H59C H -0.2292 0.5156 0.5142 0.140 Uiso 1 1 calc R A -1
C60 C -0.2179(4) 0.4308(4) 0.6289(4) 0.118(4) Uani 1 1 d . A -1
H60A H -0.2293 0.4676 0.6373 0.176 Uiso 1 1 calc R A -1
H60B H -0.2024 0.4117 0.6628 0.176 Uiso 1 1 calc R A -1
H60C H -0.2595 0.4134 0.6098 0.176 Uiso 1 1 calc R A -1
C61 C 0.0074(3) 0.2758(3) 0.5398(3) 0.056(2) Uani 1 1 d . A -1
H61 H 0.0248 0.2956 0.5119 0.067 Uiso 1 1 calc R A -1
C62 C -0.0249(4) 0.2265(3) 0.5260(3) 0.056(2) Uani 1 1 d . A -1
C63 C -0.0522(4) 0.1971(3) 0.5635(3) 0.062(3) Uani 1 1 d . A -1
C64 C -0.0465(4) 0.2190(3) 0.6164(3) 0.058(2) Uani 1 1 d . A -1
C65 C -0.0749(4) 0.1937(3) 0.6623(3) 0.079(3) Uani 1 1 d . A -1
H65 H -0.0984 0.1605 0.6570 0.095 Uiso 1 1 calc R A -1
C66 C -0.0682(4) 0.2168(3) 0.7122(3) 0.080(3) Uani 1 1 d . A -1
H66 H -0.0880 0.1993 0.7406 0.096 Uiso 1 1 calc R A -1
C67 C -0.0335(4) 0.2650(3) 0.7238(3) 0.056(2) Uani 1 1 d . A -1
C68 C -0.0232(4) 0.2874(3) 0.7756(3) 0.063(3) Uani 1 1 d . A -1
C69 C 0.0140(4) 0.3343(3) 0.7845(3) 0.056(2) Uani 1 1 d . A -1
C70 C 0.0418(4) 0.3564(3) 0.7403(3) 0.062(3) Uani 1 1 d . A -1
H70 H 0.0708 0.3870 0.7465 0.074 Uiso 1 1 calc R A -1
C71 C -0.0056(3) 0.2904(3) 0.6825(3) 0.046(2) Uani 1 1 d . A -1
C72 C -0.0128(3) 0.2677(3) 0.6280(3) 0.048(2) Uani 1 1 d . A -1
C73 C -0.0279(4) 0.2077(3) 0.4670(3) 0.077(3) Uani 1 1 d . A -1
H73A H -0.0035 0.1736 0.4662 0.115 Uiso 1 1 calc R A -1
H73B H -0.0050 0.2340 0.4461 0.115 Uiso 1 1 calc R A -1
H73C H -0.0769 0.2034 0.4511 0.115 Uiso 1 1 calc R A -1
C74 C -0.0869(5) 0.1457(3) 0.5495(3) 0.087(3) Uani 1 1 d . A -1
H74A H -0.1309 0.1517 0.5257 0.130 Uiso 1 1 calc R A -1
H74B H -0.0967 0.1279 0.5828 0.130 Uiso 1 1 calc R A -1
H74C H -0.0559 0.1232 0.5308 0.130 Uiso 1 1 calc R A -1
C75 C -0.0554(5) 0.2623(3) 0.8231(3) 0.090(3) Uani 1 1 d . A -1
H75A H -0.0180 0.2540 0.8527 0.135 Uiso 1 1 calc R A -1
H75B H -0.0802 0.2297 0.8107 0.135 Uiso 1 1 calc R A -1
H75C H -0.0884 0.2873 0.8362 0.135 Uiso 1 1 calc R A -1
C76 C 0.0306(5) 0.3621(3) 0.8379(3) 0.081(3) Uani 1 1 d . A -1
H76A H -0.0120 0.3791 0.8476 0.122 Uiso 1 1 calc R A -1
H76B H 0.0666 0.3891 0.8351 0.122 Uiso 1 1 calc R A -1
H76C H 0.0479 0.3363 0.8660 0.122 Uiso 1 1 calc R A -1
C77 C 0.2076(4) 0.2804(3) 0.7644(3) 0.060(3) Uani 1 1 d . A -1
H77 H 0.2257 0.2959 0.7341 0.072 Uiso 1 1 calc R A -1
C78 C 0.1634(4) 0.2358(3) 0.7547(3) 0.061(3) Uani 1 1 d . A -1
C79 C 0.1343(4) 0.2149(3) 0.7973(3) 0.061(3) Uani 1 1 d . A -1
C80 C 0.1501(4) 0.2391(3) 0.8480(3) 0.057(2) Uani 1 1 d . A -1
C81 C 0.1244(4) 0.2222(3) 0.8984(3) 0.077(3) Uani 1 1 d . A -1
H81 H 0.0920 0.1935 0.8964 0.092 Uiso 1 1 calc R A -1
C82 C 0.1435(4) 0.2443(3) 0.9464(3) 0.071(3) Uani 1 1 d . A -1
H82 H 0.1257 0.2299 0.9773 0.085 Uiso 1 1 calc R A -1
C83 C 0.1889(4) 0.2880(3) 0.9536(3) 0.061(3) Uani 1 1 d . A -1
C84 C 0.2094(4) 0.3138(4) 1.0034(3) 0.075(3) Uani 1 1 d . A -1
C85 C 0.2545(5) 0.3566(4) 1.0037(3) 0.076(3) Uani 1 1 d . A -1
C86 C 0.2756(4) 0.3729(3) 0.9554(3) 0.073(3) Uani 1 1 d . A -1
H86 H 0.3054 0.4032 0.9565 0.087 Uiso 1 1 calc R A -1
C87 C 0.2156(4) 0.3076(3) 0.9062(3) 0.056(2) Uani 1 1 d . A -1
C88 C 0.1959(4) 0.2828(3) 0.8544(3) 0.053(2) Uani 1 1 d . A -1
C89 C 0.1511(4) 0.2146(3) 0.6986(3) 0.079(3) Uani 1 1 d . A -1
H89A H 0.1766 0.1810 0.6969 0.119 Uiso 1 1 calc R A -1
H89B H 0.1679 0.2402 0.6735 0.119 Uiso 1 1 calc R A -1
H89C H 0.1008 0.2085 0.6883 0.119 Uiso 1 1 calc R A -1
C90 C 0.0895(4) 0.1663(3) 0.7891(3) 0.072(3) Uani 1 1 d . A -1
H90A H 0.0664 0.1652 0.7515 0.108 Uiso 1 1 calc R A -1
H90B H 0.0539 0.1672 0.8140 0.108 Uiso 1 1 calc R A -1
H90C H 0.1189 0.1346 0.7965 0.108 Uiso 1 1 calc R A -1
C91 C 0.1837(5) 0.2953(4) 1.0549(3) 0.107(4) Uani 1 1 d . A -1
H91A H 0.1904 0.2569 1.0587 0.161 Uiso 1 1 calc R A -1
H91B H 0.1337 0.3037 1.0536 0.161 Uiso 1 1 calc R A -1
H91C H 0.2102 0.3133 1.0861 0.161 Uiso 1 1 calc R A -1
C92 C 0.2786(6) 0.3873(4) 1.0557(4) 0.121(5) Uani 1 1 d . A -1
H92A H 0.2399 0.4093 1.0652 0.181 Uiso 1 1 calc R A -1
H92B H 0.3183 0.4101 1.0500 0.181 Uiso 1 1 calc R A -1
H92C H 0.2931 0.3623 1.0853 0.181 Uiso 1 1 calc R A -1
C93 C 0.3931(5) 0.2708(4) 0.8675(4) 0.100(4) Uani 1 1 d . A -1
H93 H 0.3568 0.2486 0.8504 0.120 Uiso 1 1 calc R A -1
C94 C 0.4551(5) 0.2477(4) 0.8939(4) 0.117(4) Uani 1 1 d . A -1
C95 C 0.5112(5) 0.2775(4) 0.9145(4) 0.111(4) Uani 1 1 d . A -1
C96 C 0.5024(5) 0.3342(4) 0.9162(4) 0.092(3) Uani 1 1 d . A -1
C97 C 0.5527(5) 0.3710(4) 0.9386(5) 0.121(5) Uani 1 1 d . A -1
H97 H 0.5962 0.3580 0.9562 0.145 Uiso 1 1 calc R A -1
C98 C 0.5430(5) 0.4220(4) 0.9365(4) 0.115(4) Uani 1 1 d . A -1
H98 H 0.5788 0.4445 0.9538 0.138 Uiso 1 1 calc R A -1
C99 C 0.4813(5) 0.4456(4) 0.9096(4) 0.086(3) Uani 1 1 d . A -1
C100 C 0.4703(5) 0.5014(4) 0.9064(3) 0.093(4) Uani 1 1 d . A -1
C101 C 0.4082(5) 0.5188(3) 0.8776(4) 0.081(3) Uani 1 1 d . A -1
C102 C 0.3563(4) 0.4789(3) 0.8564(3) 0.072(3) Uani 1 1 d . A -1
H102 H 0.3129 0.4909 0.8376 0.086 Uiso 1 1 calc R A -1
C103 C 0.4282(4) 0.4100(3) 0.8875(3) 0.071(3) Uani 1 1 d . A -1
C104 C 0.4400(4) 0.3545(3) 0.8895(3) 0.070(3) Uani 1 1 d . A -1
C105 C 0.4550(7) 0.1863(4) 0.8898(5) 0.175(6) Uani 1 1 d . A -1
H10A H 0.4927 0.1748 0.8693 0.263 Uiso 1 1 calc R A -1
H10B H 0.4098 0.1742 0.8711 0.263 Uiso 1 1 calc R A -1
H10C H 0.4626 0.1709 0.9264 0.263 Uiso 1 1 calc R A -1
C106 C 0.5785(6) 0.2517(5) 0.9414(5) 0.183(6) Uani 1 1 d . A -1
H10D H 0.5814 0.2552 0.9809 0.275 Uiso 1 1 calc R A -1
H10E H 0.6190 0.2694 0.9289 0.275 Uiso 1 1 calc R A -1
H10F H 0.5786 0.2140 0.9316 0.275 Uiso 1 1 calc R A -1
C107 C 0.5219(5) 0.5412(4) 0.9310(4) 0.121(4) Uani 1 1 d . A -1
H10G H 0.5657 0.5233 0.9452 0.182 Uiso 1 1 calc R A -1
H10H H 0.5029 0.5596 0.9608 0.182 Uiso 1 1 calc R A -1
H10I H 0.5311 0.5671 0.9033 0.182 Uiso 1 1 calc R A -1
C108 C 0.3879(5) 0.5762(3) 0.8673(4) 0.102(4) Uani 1 1 d . A -1
H10J H 0.3832 0.5937 0.9020 0.153 Uiso 1 1 calc R A -1
H10K H 0.3431 0.5780 0.8435 0.153 Uiso 1 1 calc R A -1
H10L H 0.4243 0.5942 0.8499 0.153 Uiso 1 1 calc R A -1

loop_
_atom_site_aniso_label
_atom_site_aniso_U_11
_atom_site_aniso_U_22
_atom_site_aniso_U_33
_atom_site_aniso_U_23
_atom_site_aniso_U_13
_atom_site_aniso_U_12
Co1 0.0330(5) 0.0670(7) 0.0484(6) 0.0104(5) 0.0090(5) -0.0011(5)
Co2 0.0526(6) 0.0500(6) 0.0510(6) 0.0064(5) 0.0075(5) 0.0011(5)
Co3 0.0338(5) 0.0467(6) 0.0639(7) 0.0006(5) 0.0098(5) -0.0009(5)
Fe1 0.0343(5) 0.0510(6) 0.0590(7) 0.0026(6) 0.0073(5) 0.0001(5)
Fe2 0.0545(6) 0.0567(7) 0.0519(7) 0.0042(6) 0.0185(5) 0.0102(6)
N1 0.052(4) 0.102(5) 0.086(5) 0.014(4) 0.004(4) -0.003(4)
N2 0.073(5) 0.065(5) 0.112(6) -0.009(4) -0.002(4) -0.006(4)
N3 0.036(3) 0.100(5) 0.099(5) 0.003(4) 0.020(4) 0.002(4)
N4 0.038(3) 0.071(4) 0.043(3) 0.008(3) 0.005(3) 0.004(3)
N5 0.043(3) 0.054(4) 0.067(4) 0.002(3) 0.002(3) -0.009(3)
N6 0.035(3) 0.055(4) 0.060(4) 0.004(3) 0.017(3) 0.003(3)
N7 0.033(3) 0.058(4) 0.050(3) 0.021(3) 0.008(3) -0.004(3)
N8 0.051(4) 0.059(4) 0.064(4) 0.005(3) 0.012(3) -0.001(3)
N9 0.048(3) 0.046(4) 0.061(4) 0.000(3) 0.011(3) -0.002(3)
N10 0.086(5) 0.075(5) 0.083(5) -0.004(4) 0.022(4) 0.019(4)
N11 0.086(5) 0.140(7) 0.148(7) 0.031(6) 0.069(5) 0.030(5)
N12 0.129(6) 0.087(5) 0.063(5) -0.012(4) 0.014(4) 0.013(5)
N13 0.039(3) 0.070(4) 0.049(4) 0.013(3) 0.004(3) -0.004(3)
N14 0.025(3) 0.079(4) 0.053(4) 0.002(3) 0.011(3) -0.003(3)
N15 0.034(3) 0.082(4) 0.032(3) 0.001(3) 0.012(3) 0.006(3)
N16 0.033(3) 0.074(4) 0.041(3) 0.009(3) 0.008(3) -0.005(3)
N17 0.055(4) 0.071(4) 0.031(3) 0.005(3) 0.000(3) -0.005(3)
N18 0.054(4) 0.088(5) 0.036(3) 0.013(3) 0.007(3) -0.001(3)
N19 0.091(5) 0.068(4) 0.062(4) 0.013(4) 0.017(4) 0.027(4)
N20 0.076(4) 0.042(4) 0.063(4) 0.004(3) 0.007(4) 0.005(3)
N21 0.035(3) 0.035(3) 0.070(4) -0.006(3) 0.001(3) 0.004(3)
N22 0.051(4) 0.040(4) 0.072(4) 0.002(3) 0.006(3) 0.008(3)
N23 0.041(3) 0.054(4) 0.060(4) -0.004(3) 0.012(3) -0.005(3)
N24 0.046(4) 0.075(4) 0.064(4) 0.000(4) 0.009(3) -0.002(3)
C1 0.036(4) 0.084(6) 0.067(5) 0.010(5) 0.007(4) -0.006(4)
C2 0.048(4) 0.064(5) 0.071(5) -0.015(5) 0.011(4) -0.006(4)
C3 0.051(5) 0.064(5) 0.065(5) 0.003(4) 0.012(4) -0.003(4)
C4 0.047(4) 0.050(4) 0.048(4) 0.010(4) 0.013(4) 0.006(4)
C5 0.032(4) 0.047(5) 0.072(5) 0.004(4) 0.004(4) -0.004(3)
C6 0.026(4) 0.049(4) 0.060(5) -0.001(4) 0.002(4) 0.000(4)
C7 0.040(4) 0.056(5) 0.047(5) 0.010(4) 0.002(4) 0.006(4)
C8 0.051(4) 0.063(5) 0.050(4) -0.004(4) 0.024(4) -0.005(4)
C9 0.059(5) 0.044(4) 0.037(4) 0.006(4) -0.001(4) 0.010(4)
C10 0.065(5) 0.069(6) 0.066(5) -0.003(5) 0.028(4) 0.012(4)
C11 0.073(5) 0.108(7) 0.077(6) 0.015(5) 0.039(5) 0.021(5)
C12 0.078(5) 0.078(6) 0.060(5) 0.012(5) 0.021(4) 0.028(5)
C13 0.033(4) 0.056(5) 0.097(6) -0.027(4) 0.020(4) 0.007(4)
C14 0.049(4) 0.070(5) 0.102(6) -0.024(5) 0.043(4) -0.004(4)
C15 0.073(5) 0.075(5) 0.075(5) -0.025(5) 0.040(4) -0.036(4)
C16 0.058(5) 0.058(5) 0.072(5) -0.005(4) 0.015(4) -0.020(4)
C17 0.087(6) 0.089(6) 0.078(6) -0.008(5) 0.036(5) -0.007(5)
C18 0.127(8) 0.087(7) 0.049(5) 0.001(5) 0.006(5) -0.015(6)
C19 0.088(6) 0.067(6) 0.057(5) 0.009(5) 0.006(5) -0.016(5)
C20 0.079(6) 0.092(7) 0.071(6) 0.005(5) 0.013(5) -0.009(5)
C21 0.061(5) 0.051(5) 0.100(7) -0.005(5) -0.027(5) -0.006(4)
C22 0.047(5) 0.083(6) 0.070(6) -0.007(5) -0.002(4) -0.007(4)
C23 0.064(5) 0.064(5) 0.055(5) -0.008(4) 0.028(4) -0.006(4)
C24 0.062(5) 0.064(5) 0.064(5) -0.018(4) 0.026(4) -0.017(4)
C25 0.054(5) 0.100(7) 0.154(8) -0.044(6) 0.045(5) -0.011(5)
C26 0.099(6) 0.132(8) 0.141(7) -0.023(7) 0.085(5) -0.041(6)
C27 0.139(9) 0.139(9) 0.091(7) 0.052(7) -0.009(7) 0.041(7)
C28 0.060(5) 0.088(6) 0.104(7) 0.014(6) -0.001(5) 0.014(5)
C29 0.082(6) 0.053(5) 0.095(7) -0.003(5) 0.003(5) 0.014(5)
C30 0.094(6) 0.021(4) 0.138(8) -0.004(5) 0.005(6) -0.011(4)
C31 0.089(7) 0.058(6) 0.132(8) -0.012(6) -0.020(6) -0.028(5)
C32 0.070(5) 0.022(4) 0.109(7) 0.004(4) -0.014(5) -0.010(4)
C33 0.094(7) 0.062(6) 0.141(9) -0.014(6) -0.050(7) -0.021(5)
C34 0.106(7) 0.050(6) 0.138(9) 0.005(6) -0.053(7) -0.004(5)
C35 0.062(5) 0.054(5) 0.094(6) 0.002(5) -0.021(5) 0.002(4)
C36 0.061(5) 0.065(6) 0.091(6) 0.000(5) -0.003(5) 0.023(4)
C37 0.050(4) 0.039(4) 0.085(6) -0.010(4) 0.004(4) 0.004(4)
C38 0.043(4) 0.050(5) 0.079(6) -0.006(4) 0.009(4) 0.005(4)
C39 0.060(5) 0.042(5) 0.056(5) 0.010(4) 0.002(4) 0.012(4)
C40 0.046(4) 0.048(5) 0.071(5) 0.003(4) 0.003(4) 0.006(4)
C41 0.118(8) 0.065(6) 0.136(9) 0.010(6) -0.028(7) 0.000(6)
C42 0.174(10) 0.060(7) 0.179(11) -0.002(7) -0.084(9) -0.019(7)
C43 0.100(7) 0.066(6) 0.168(10) 0.011(7) -0.049(7) 0.002(6)
C44 0.087(6) 0.053(5) 0.102(7) 0.010(5) -0.007(6) 0.007(5)
C45 0.048(4) 0.063(5) 0.062(5) 0.015(4) 0.016(4) -0.013(4)
C46 0.058(5) 0.061(5) 0.048(5) 0.018(4) 0.009(4) -0.009(4)
C47 0.075(5) 0.052(5) 0.054(5) 0.014(4) 0.002(4) -0.008(4)
C48 0.061(5) 0.050(5) 0.062(5) 0.019(4) -0.006(4) -0.008(4)
C49 0.061(5) 0.074(6) 0.070(6) 0.008(5) 0.005(5) 0.011(5)
C50 0.069(5) 0.063(5) 0.070(6) 0.001(5) -0.036(5) 0.004(5)
C51 0.024(4) 0.070(5) 0.091(6) -0.017(5) 0.000(4) -0.007(4)
C52 0.059(5) 0.067(5) 0.080(6) -0.028(5) -0.017(5) 0.005(4)
C53 0.038(4) 0.096(6) 0.103(7) -0.027(6) 0.013(5) -0.006(5)
C54 0.050(5) 0.088(6) 0.082(6) -0.004(5) 0.020(5) -0.016(5)
C55 0.029(4) 0.050(5) 0.062(5) 0.001(4) 0.007(4) 0.004(3)
C56 0.045(4) 0.061(5) 0.064(5) 0.004(4) 0.001(4) 0.002(4)
C57 0.077(6) 0.103(7) 0.080(6) 0.024(5) 0.031(5) 0.002(5)
C58 0.080(6) 0.072(6) 0.061(5) 0.013(5) 0.008(5) 0.011(5)
C59 0.045(5) 0.098(7) 0.131(8) -0.017(6) -0.007(5) 0.015(5)
C60 0.048(5) 0.156(9) 0.158(9) -0.014(8) 0.050(6) 0.013(6)
C61 0.038(4) 0.091(6) 0.044(4) 0.020(4) 0.025(3) 0.004(4)
C62 0.048(4) 0.070(5) 0.054(5) -0.004(4) 0.017(4) -0.005(4)
C63 0.066(5) 0.079(6) 0.045(5) -0.007(4) 0.022(4) -0.017(4)
C64 0.045(4) 0.074(5) 0.055(5) 0.016(4) 0.012(4) -0.019(4)
C65 0.075(6) 0.065(6) 0.098(7) 0.007(5) 0.011(5) -0.026(5)
C66 0.105(6) 0.084(6) 0.054(5) -0.013(5) 0.024(5) -0.045(5)
C67 0.064(5) 0.070(5) 0.038(4) -0.001(4) 0.018(4) -0.021(4)
C68 0.062(5) 0.073(5) 0.057(5) 0.010(4) 0.020(4) -0.006(4)
C69 0.080(5) 0.064(5) 0.027(4) 0.008(4) 0.016(4) -0.007(4)
C70 0.062(5) 0.077(6) 0.047(5) 0.000(5) 0.009(4) -0.005(4)
C71 0.033(4) 0.052(5) 0.053(5) -0.001(4) 0.007(4) -0.011(4)
C72 0.042(4) 0.073(5) 0.029(4) 0.008(4) 0.002(3) -0.010(4)
C73 0.091(6) 0.074(6) 0.064(6) -0.013(5) 0.008(5) -0.001(5)
C74 0.095(6) 0.091(7) 0.074(6) -0.022(5) 0.009(5) -0.035(5)
C75 0.135(7) 0.095(6) 0.044(5) 0.001(5) 0.032(5) -0.053(6)
C76 0.102(6) 0.091(6) 0.052(5) 0.003(5) 0.016(5) -0.021(5)
C77 0.059(5) 0.075(6) 0.046(5) 0.012(4) 0.008(4) -0.005(4)
C78 0.071(5) 0.065(5) 0.047(5) -0.002(4) 0.011(4) -0.019(4)
C79 0.063(5) 0.064(5) 0.057(5) -0.006(4) 0.005(4) -0.013(4)
C80 0.044(4) 0.057(5) 0.076(5) 0.015(4) 0.029(4) -0.006(4)
C81 0.056(5) 0.069(6) 0.111(7) 0.016(5) 0.034(5) -0.013(4)
C82 0.069(5) 0.100(7) 0.042(5) 0.008(5) 0.007(4) -0.014(5)
C83 0.047(5) 0.080(6) 0.051(5) 0.012(5) -0.013(4) 0.002(4)
C84 0.065(5) 0.103(7) 0.056(5) 0.006(5) -0.001(5) 0.003(5)
C85 0.082(6) 0.117(7) 0.025(4) -0.006(5) -0.010(4) 0.001(6)
C86 0.090(6) 0.081(6) 0.047(5) 0.008(5) 0.008(5) -0.009(5)
C87 0.041(4) 0.082(6) 0.044(5) 0.017(4) 0.005(4) 0.006(4)
C88 0.046(4) 0.065(5) 0.046(5) 0.007(4) 0.001(4) 0.006(4)
C89 0.061(5) 0.087(6) 0.092(6) -0.008(5) 0.018(5) -0.020(5)
C90 0.072(5) 0.063(5) 0.085(6) 0.008(5) 0.025(5) -0.017(5)
C91 0.111(7) 0.170(10) 0.043(5) 0.016(6) 0.016(5) -0.042(7)
C92 0.125(9) 0.151(10) 0.084(7) -0.016(7) 0.004(7) -0.010(8)
C93 0.136(8) 0.075(6) 0.095(7) 0.009(6) 0.039(6) 0.020(6)
C94 0.103(7) 0.087(6) 0.159(9) 0.068(6) 0.013(7) 0.064(5)
C95 0.081(7) 0.132(8) 0.118(8) 0.054(7) 0.004(6) 0.032(6)
C96 0.089(6) 0.089(6) 0.098(7) 0.040(6) 0.016(5) 0.044(5)
C97 0.067(6) 0.134(9) 0.151(10) -0.002(8) -0.024(7) 0.016(7)
C98 0.086(7) 0.128(9) 0.117(8) 0.002(7) -0.037(7) 0.011(7)
C99 0.073(6) 0.084(6) 0.096(7) -0.007(6) -0.009(6) -0.001(5)
C100 0.073(6) 0.138(8) 0.061(6) -0.005(6) -0.017(5) 0.019(6)
C101 0.106(7) 0.054(5) 0.085(6) -0.025(5) 0.019(5) -0.021(5)
C102 0.059(5) 0.091(6) 0.064(5) 0.004(5) 0.006(4) 0.010(5)
C103 0.055(5) 0.095(6) 0.063(5) 0.022(5) 0.004(4) 0.032(5)
C104 0.076(5) 0.061(5) 0.075(6) 0.020(5) 0.016(5) 0.029(5)
C105 0.273(14) 0.075(7) 0.181(12) 0.037(8) 0.043(11) 0.095(8)
C106 0.150(9) 0.189(10) 0.199(13) 0.065(9) -0.020(9) 0.121(8)
C107 0.089(7) 0.117(8) 0.146(9) -0.036(7) -0.026(7) -0.042(6)
C108 0.091(7) 0.050(5) 0.167(9) -0.032(6) 0.023(7) -0.016(5)

loop_
_atom_type_symbol
_atom_type_description
_atom_type_scat_dispersion_real
_atom_type_scat_dispersion_imag
_atom_type_scat_source
C C 0.0033 0.0016 'International Tables Vol C Tables 4.2.6.8 and 6.1.1.4'
H H 0.0000 0.0000 'International Tables Vol C Tables 4.2.6.8 and 6.1.1.4'
N N 0.0061 0.0033 'International Tables Vol C Tables 4.2.6.8 and 6.1.1.4'
O O 0.0106 0.0060 'International Tables Vol C Tables 4.2.6.8 and 6.1.1.4'
Fe Fe 0.3463 0.8444 'International Tables Vol C Tables 4.2.6.8 and 6.1.1.4'
Co Co 0.3494 0.9721 'International Tables Vol C Tables 4.2.6.8 and 6.1.1.4'

loop_
_geom_angle_atom_site_label_1
_geom_angle_atom_site_label_2
_geom_angle_atom_site_label_3
_geom_angle
N4 Co1 N7 91.1(2)
N4 Co1 N14 167.7(2)
N7 Co1 N14 91.0(2)
N4 Co1 N13 91.0(2)
N7 Co1 N13 99.6(2)
N14 Co1 N13 76.6(2)
N4 Co1 N16 97.1(2)
N7 Co1 N16 91.2(2)
N14 Co1 N16 95.0(2)
N13 Co1 N16 166.4(2)
N4 Co1 N15 95.6(2)
N7 Co1 N15 165.8(2)
N14 Co1 N15 85.1(2)
N13 Co1 N15 92.8(2)
N16 Co1 N15 75.6(2)
N5 Co2 N8 94.5(2)
N5 Co2 N20 93.7(2)
N8 Co2 N20 93.7(2)
N5 Co2 N17 91.0(2)
N8 Co2 N17 91.7(2)
N20 Co2 N17 172.5(2)
N5 Co2 N18 166.5(2)
N8 Co2 N18 93.8(2)
N20 Co2 N18 96.4(2)
N17 Co2 N18 78.1(2)
N5 Co2 N19 90.3(2)
N8 Co2 N19 169.3(2)
N20 Co2 N19 76.4(2)
N17 Co2 N19 97.8(2)
N18 Co2 N19 83.3(2)
N9 Co3 N6 91.1(2)
N9 Co3 N21 97.3(2)
N6 Co3 N21 95.2(2)
N9 Co3 N23 173.5(2)
N6 Co3 N23 88.9(2)
N21 Co3 N23 89.2(2)
N9 Co3 N24 96.0(2)
N6 Co3 N24 99.4(2)
N21 Co3 N24 160.0(2)
N23 Co3 N24 77.5(2)
N9 Co3 N22 93.4(2)
N6 Co3 N22 171.6(2)
N21 Co3 N22 77.2(2)
N23 Co3 N22 87.5(2)
N24 Co3 N22 87.2(2)
C1 Fe1 C5 177.2(3)
C1 Fe1 C2 89.1(3)
C5 Fe1 C2 88.8(3)
C1 Fe1 C6 95.5(3)
C5 Fe1 C6 86.6(3)
C2 Fe1 C6 175.3(3)
C1 Fe1 C4 89.4(3)
C5 Fe1 C4 88.6(3)
C2 Fe1 C4 87.6(3)
C6 Fe1 C4 93.0(3)
C1 Fe1 C3 90.2(3)
C5 Fe1 C3 91.8(3)
C2 Fe1 C3 92.5(3)
C6 Fe1 C3 86.9(3)
C4 Fe1 C3 179.6(3)
C7 Fe2 C12 176.5(3)
C7 Fe2 C9 90.5(3)
C12 Fe2 C9 91.0(3)
C7 Fe2 C10 94.0(3)
C12 Fe2 C10 89.2(3)
C9 Fe2 C10 86.7(3)
C7 Fe2 C8 87.2(3)
C12 Fe2 C8 89.6(3)
C9 Fe2 C8 87.7(3)
C10 Fe2 C8 174.3(3)
C7 Fe2 C11 87.4(3)
C12 Fe2 C11 91.2(4)
C9 Fe2 C11 177.6(3)
C10 Fe2 C11 92.2(4)
C8 Fe2 C11 93.4(3)
C4 N4 Co1 157.7(6)
C5 N5 Co2 163.1(5)
C6 N6 Co3 159.7(5)
C7 N7 Co1 162.8(5)
C8 N8 Co2 161.5(6)
C9 N9 Co3 165.0(5)
C45 N13 C56 116.1(6)
C45 N13 Co1 129.1(5)
C56 N13 Co1 114.7(5)
C54 N14 C55 117.7(6)
C54 N14 Co1 127.1(5)
C55 N14 Co1 115.2(4)
C61 N15 C72 116.5(6)
C61 N15 Co1 127.6(5)
C72 N15 Co1 115.8(4)
C70 N16 C71 117.0(6)
C70 N16 Co1 127.2(5)
C71 N16 Co1 115.8(4)
C77 N17 C88 117.8(6)
C77 N17 Co2 128.2(5)
C88 N17 Co2 113.9(4)
C86 N18 C87 117.8(6)
C86 N18 Co2 129.2(6)
C87 N18 Co2 112.8(5)
C93 N19 C104 117.1(7)
C93 N19 Co2 127.5(6)
C104 N19 Co2 115.4(5)
C102 N20 C103 119.2(7)
C102 N20 Co2 126.1(5)
C103 N20 Co2 114.7(5)
C38 N21 C39 116.0(6)
C38 N21 Co3 129.2(5)
C39 N21 Co3 113.9(4)
C29 N22 C40 116.3(6)
C29 N22 Co3 130.2(5)
C40 N22 Co3 113.3(4)
C13 N23 C24 116.8(6)
C13 N23 Co3 129.6(5)
C24 N23 Co3 113.5(5)
C22 N24 C23 117.9(6)
C22 N24 Co3 126.4(5)
C23 N24 Co3 115.4(5)
N1 C1 Fe1 177.1(7)
N2 C2 Fe1 177.2(7)
N3 C3 Fe1 177.1(7)
N4 C4 Fe1 179.0(7)
N5 C5 Fe1 175.0(6)
N6 C6 Fe1 170.9(6)
N7 C7 Fe2 174.6(6)
N8 C8 Fe2 174.6(6)
N9 C9 Fe2 177.4(6)
N10 C10 Fe2 177.1(7)
N11 C11 Fe2 178.7(9)
N12 C12 Fe2 176.6(8)
N23 C13 C14 125.2(7)
C13 C14 C15 120.6(7)
C13 C14 C25 118.5(7)
C15 C14 C25 120.9(7)
C14 C15 C16 116.7(7)
C14 C15 C26 122.2(7)
C16 C15 C26 121.1(7)
C24 C16 C17 118.6(7)
C24 C16 C15 118.6(7)
C17 C16 C15 122.8(8)
C18 C17 C16 120.9(8)
C17 C18 C19 123.1(8)
C23 C19 C20 120.9(8)
C23 C19 C18 115.1(8)
C20 C19 C18 124.0(8)
C19 C20 C21 115.8(8)
C19 C20 C27 125.5(8)
C21 C20 C27 118.5(8)
C22 C21 C20 120.0(8)
C22 C21 C28 116.8(8)
C20 C21 C28 123.1(7)
N24 C22 C21 122.9(8)
N24 C23 C19 122.3(7)
N24 C23 C24 115.0(7)
C19 C23 C24 122.7(7)
N23 C24 C16 122.0(7)
N23 C24 C23 118.5(7)
C16 C24 C23 119.4(7)
N22 C29 C30 125.9(8)
C31 C30 C29 119.0(7)
C31 C30 C41 121.9(7)
C29 C30 C41 119.0(8)
C30 C31 C32 118.7(7)
C30 C31 C42 121.2(8)
C32 C31 C42 120.1(8)
C40 C32 C31 117.8(7)
C40 C32 C33 116.3(7)
C31 C32 C33 125.8(7)
C34 C33 C32 122.0(8)
C33 C34 C35 122.3(8)
C39 C35 C36 118.6(7)
C39 C35 C34 117.9(7)
C36 C35 C34 123.5(7)
C37 C36 C35 118.2(7)
C37 C36 C43 121.0(7)
C35 C36 C43 120.7(7)
C36 C37 C38 117.5(7)
C36 C37 C44 122.8(7)
C38 C37 C44 119.6(7)
N21 C38 C37 127.1(7)
N21 C39 C35 122.4(6)
N21 C39 C40 118.2(6)
C35 C39 C40 119.4(7)
N22 C40 C32 122.2(6)
N22 C40 C39 115.7(6)
C32 C40 C39 122.1(7)
N13 C45 C46 124.9(7)
C47 C46 C45 118.9(7)
C47 C46 C57 122.7(7)
C45 C46 C57 118.5(6)
C46 C47 C48 119.2(7)
C46 C47 C58 123.5(7)
C48 C47 C58 117.3(7)
C49 C48 C56 119.9(7)
C49 C48 C47 123.7(7)
C56 C48 C47 116.3(7)
C50 C49 C48 122.4(8)
C49 C50 C51 120.7(7)
C52 C51 C55 116.7(7)
C52 C51 C50 123.8(7)
C55 C51 C50 119.4(7)
C51 C52 C53 120.5(7)
C51 C52 C59 120.2(7)
C53 C52 C59 119.3(8)
C52 C53 C54 116.5(7)
C52 C53 C60 125.3(7)
C54 C53 C60 118.2(8)
N14 C54 C53 123.9(8)
N14 C55 C51 124.6(6)
N14 C55 C56 116.6(6)
C51 C55 C56 118.8(7)
N13 C56 C48 124.5(7)
N13 C56 C55 116.8(6)
C48 C56 C55 118.7(6)
N15 C61 C62 123.7(7)
C63 C62 C61 121.0(7)
C63 C62 C73 121.3(7)
C61 C62 C73 117.7(7)
C62 C63 C64 115.9(7)
C62 C63 C74 121.7(7)
C64 C63 C74 122.5(7)
C72 C64 C63 120.7(7)
C72 C64 C65 115.4(7)
C63 C64 C65 124.0(7)
C66 C65 C64 121.2(7)
C65 C66 C67 123.2(8)
C71 C67 C68 118.4(7)
C71 C67 C66 118.2(7)
C68 C67 C66 123.3(7)
C69 C68 C67 120.1(7)
C69 C68 C75 118.7(7)
C67 C68 C75 121.1(7)
C68 C69 C70 117.3(7)
C68 C69 C76 125.9(7)
C70 C69 C76 116.7(7)
N16 C70 C69 123.7(7)
N16 C71 C67 123.3(6)
N16 C71 C72 116.2(6)
C67 C71 C72 120.6(6)
N15 C72 C64 122.3(6)
N15 C72 C71 116.3(6)
C64 C72 C71 121.4(6)
N17 C77 C78 124.7(7)
C79 C78 C77 118.3(7)
C79 C78 C89 123.8(7)
C77 C78 C89 117.9(7)
C78 C79 C80 117.8(7)
C78 C79 C90 119.9(7)
C80 C79 C90 122.2(7)
C79 C80 C88 120.2(7)
C79 C80 C81 125.6(7)
C88 C80 C81 114.1(7)
C82 C81 C80 124.0(7)
C81 C82 C83 122.8(8)
C82 C83 C84 125.1(7)
C82 C83 C87 116.6(7)
C84 C83 C87 118.3(7)
C85 C84 C83 118.1(8)
C85 C84 C91 120.7(7)
C83 C84 C91 121.2(8)
C86 C85 C84 118.8(7)
C86 C85 C92 119.5(8)
C84 C85 C92 121.6(8)
N18 C86 C85 125.5(8)
N18 C87 C83 121.4(7)
N18 C87 C88 118.2(6)
C83 C87 C88 120.4(7)
N17 C88 C80 121.0(7)
N17 C88 C87 116.8(6)
C80 C88 C87 122.1(7)
N19 C93 C94 120.9(9)
C95 C94 C93 122.0(9)
C95 C94 C105 124.7(9)
C93 C94 C105 112.8(9)
C94 C95 C96 117.9(9)
C94 C95 C106 121.2(10)
C96 C95 C106 120.4(9)
C104 C96 C97 116.9(8)
C104 C96 C95 116.7(8)
C97 C96 C95 126.3(9)
C98 C97 C96 123.5(9)
C97 C98 C99 122.8(10)
C98 C99 C103 115.9(8)
C98 C99 C100 123.4(9)
C103 C99 C100 120.7(8)
C101 C100 C99 117.0(8)
C101 C100 C107 119.0(9)
C99 C100 C107 123.9(8)
C100 C101 C102 118.1(8)
C100 C101 C108 125.3(8)
C102 C101 C108 116.6(8)
N20 C102 C101 123.9(7)
N20 C103 C104 118.5(7)
N20 C103 C99 120.9(8)
C104 C103 C99 120.5(7)
N19 C104 C96 124.7(8)
N19 C104 C103 114.9(7)
C96 C104 C103 120.3(8)

loop_
_geom_bond_atom_site_label_1
_geom_bond_atom_site_label_2
_geom_bond_distance
Co1 N4 2.062(5)
Co1 N7 2.089(6)
Co1 N14 2.140(5)
Co1 N13 2.155(6)
Co1 N16 2.160(5)
Co1 N15 2.169(6)
Co2 N5 2.066(6)
Co2 N8 2.067(6)
Co2 N20 2.126(6)
Co2 N17 2.129(6)
Co2 N18 2.130(6)
Co2 N19 2.148(6)
Co3 N9 2.019(6)
Co3 N6 2.094(6)
Co3 N21 2.107(5)
Co3 N23 2.131(6)
Co3 N24 2.139(6)
Co3 N22 2.170(6)
Fe1 C1 1.869(8)
Fe1 C5 1.902(8)
Fe1 C2 1.906(8)
Fe1 C6 1.923(7)
Fe1 C4 1.932(7)
Fe1 C3 1.953(8)
Fe2 C7 1.906(7)
Fe2 C12 1.906(8)
Fe2 C9 1.908(8)
Fe2 C10 1.910(8)
Fe2 C8 1.914(7)
Fe2 C11 1.955(9)
N1 C1 1.179(10)
N2 C2 1.149(10)
N3 C3 1.159(9)
N4 C4 1.140(8)
N5 C5 1.160(9)
N6 C6 1.162(8)
N7 C7 1.183(8)
N8 C8 1.167(9)
N9 C9 1.165(9)
N10 C10 1.186(10)
N11 C11 1.129(11)
N12 C12 1.164(10)
N13 C45 1.339(9)
N13 C56 1.346(9)
N14 C54 1.328(9)
N14 C55 1.349(9)
N15 C61 1.333(8)
N15 C72 1.347(8)
N16 C70 1.347(9)
N16 C71 1.355(8)
N17 C77 1.309(9)
N17 C88 1.348(9)
N18 C86 1.298(9)
N18 C87 1.356(9)
N19 C93 1.357(11)
N19 C104 1.375(10)
N20 C102 1.294(10)
N20 C103 1.361(9)
N21 C38 1.288(8)
N21 C39 1.376(9)
N22 C29 1.335(9)
N22 C40 1.379(9)
N23 C13 1.331(8)
N23 C24 1.353(9)
N24 C22 1.346(9)
N24 C23 1.348(9)
C13 C14 1.339(11)
C14 C15 1.364(11)
C14 C25 1.511(10)
C15 C16 1.433(11)
C15 C26 1.501(12)
C16 C24 1.398(11)
C16 C17 1.402(11)
C17 C18 1.393(12)
C18 C19 1.434(12)
C19 C23 1.389(10)
C19 C20 1.403(12)
C20 C21 1.411(12)
C20 C27 1.491(12)
C21 C22 1.393(11)
C21 C28 1.533(11)
C23 C24 1.457(10)
C29 C30 1.363(11)
C30 C31 1.361(12)
C30 C41 1.533(11)
C31 C32 1.439(11)
C31 C42 1.484(12)
C32 C40 1.400(10)
C32 C33 1.451(12)
C33 C34 1.309(12)
C34 C35 1.445(11)
C35 C39 1.396(10)
C35 C36 1.419(11)
C36 C37 1.372(10)
C36 C43 1.531(11)
C37 C38 1.397(10)
C37 C44 1.525(10)
C39 C40 1.419(10)
C45 C46 1.393(10)
C46 C47 1.368(10)
C46 C57 1.529(11)
C47 C48 1.433(11)
C47 C58 1.526(10)
C48 C49 1.394(10)
C48 C56 1.419(10)
C49 C50 1.341(11)
C50 C51 1.427(11)
C51 C52 1.405(11)
C51 C55 1.423(9)
C52 C53 1.416(12)
C52 C59 1.547(11)
C53 C54 1.447(11)
C53 C60 1.474(12)
C55 C56 1.451(10)
C61 C62 1.410(10)
C62 C63 1.346(10)
C62 C73 1.532(10)
C63 C64 1.415(10)
C63 C74 1.478(11)
C64 C72 1.400(10)
C64 C65 1.471(11)
C65 C66 1.359(11)
C66 C67 1.398(11)
C67 C71 1.375(10)
C67 C68 1.393(10)
C68 C69 1.383(10)
C68 C75 1.536(11)
C69 C70 1.397(10)
C69 C76 1.496(10)
C71 C72 1.459(9)
C77 C78 1.410(10)
C78 C79 1.365(11)
C78 C89 1.480(11)
C79 C80 1.397(10)
C79 C90 1.496(10)
C80 C88 1.405(10)
C80 C81 1.465(11)
C81 C82 1.323(11)
C82 C83 1.403(11)
C83 C84 1.404(11)
C83 C87 1.431(10)
C84 C85 1.382(12)
C84 C91 1.503(11)
C85 C86 1.379(11)
C85 C92 1.523(12)
C87 C88 1.432(10)
C93 C94 1.408(13)
C94 C95 1.358(14)
C94 C105 1.551(13)
C95 C96 1.439(13)
C95 C106 1.522(14)
C96 C104 1.392(11)
C96 C97 1.402(13)
C97 C98 1.298(14)
C98 C99 1.414(13)
C99 C103 1.415(12)
C99 C100 1.424(13)
C100 C101 1.380(12)
C100 C107 1.484(13)
C101 C102 1.466(11)
C101 C108 1.511(11)
C103 C104 1.414(11)
